data_4504537
loop_
_publ_author_name
'Cho, Bo-Yeun'
'Min, Dongwon'
'Lee, Soon W.'

_publ_section_title
;
 A Long 3,3&#x2018;-Bipyridine-Type Linking Ligand and Its Coordination
 Polymers:&#x2009; [ZnL(NO3)2], [CoL1.5(NO3)2], and [CoL2(NO3)2]&#x00B7;X
 (L = py-CHN&#x2212;(CH3)C6H3&#x2212;C6H3(CH3)&#x2212;NCH-py); X =
 Benzene, Toluene)
;
_journal_issue 1
_journal_name_full 'Crystal Growth &amp; Design'
_journal_page_first 342
_journal_paper_doi 10.1021/cg0502845
_journal_volume 6
_journal_year 2006
_chemical_formula_sum 'C59 H52 Co N10 O6'
_chemical_formula_weight 1056.04
_chemical_name_systematic
; 
 ? 
;
_space_group_IT_number 15
_symmetry_cell_setting monoclinic
_symmetry_space_group_name_Hall '-C 2yc'
_symmetry_space_group_name_H-M 'C 1 2/c 1'
_atom_sites_solution_hydrogens geom
_atom_sites_solution_primary direct
_atom_sites_solution_secondary difmap
_audit_creation_method SHELXL-97
_cell_angle_alpha 90.00
_cell_angle_beta 128.103(16)
_cell_angle_gamma 90.00
_cell_formula_units_Z 4
_cell_length_a 24.346(6)
_cell_length_b 16.164(4)
_cell_length_c 16.745(5)
_cell_measurement_reflns_used 22
_cell_measurement_temperature 293(2)
_cell_measurement_theta_max 12.31
_cell_measurement_theta_min 3.07
_cell_volume 5185(3)
_computing_cell_refinement 'Siemens XSCANS'
_computing_data_collection 'Siemens XSCANS'
_computing_data_reduction 'Siemens SHELXTL'
_computing_molecular_graphics 'Siemens SHELXTL'
_computing_publication_material 'Siemens SHELXTL'
_computing_structure_refinement 'SHELXL-97 (Sheldrick, 1997)'
_computing_structure_solution 'SHELXS-97 (Sheldrick, 1990)'
_diffrn_ambient_temperature 293(2)
_diffrn_measured_fraction_theta_full 0.990
_diffrn_measured_fraction_theta_max 0.990
_diffrn_measurement_device 'Siemens P4'
_diffrn_measurement_method '\w scans'
_diffrn_radiation_monochromator graphite
_diffrn_radiation_source 'sealed tube'
_diffrn_radiation_type MoK\a
_diffrn_radiation_wavelength 0.71073
_diffrn_reflns_av_R_equivalents 0.0419
_diffrn_reflns_av_sigmaI/netI 0.1130
_diffrn_reflns_limit_h_max 28
_diffrn_reflns_limit_h_min 0
_diffrn_reflns_limit_k_max 19
_diffrn_reflns_limit_k_min 0
_diffrn_reflns_limit_l_max 15
_diffrn_reflns_limit_l_min -19
_diffrn_reflns_number 4638
_diffrn_reflns_theta_full 25.00
_diffrn_reflns_theta_max 25.00
_diffrn_reflns_theta_min 1.75
_diffrn_standards_interval_count 97
_diffrn_standards_number 3
_exptl_absorpt_coefficient_mu 0.394
_exptl_absorpt_correction_T_max 0.9266
_exptl_absorpt_correction_T_min 0.7371
_exptl_absorpt_correction_type empirical
_exptl_crystal_colour 'YELLOW            '
_exptl_crystal_density_diffrn 1.353
_exptl_crystal_density_method 'not measured'
_exptl_crystal_description 'BLOCK             '
_exptl_crystal_F_000 2204
_exptl_crystal_size_max 0.36
_exptl_crystal_size_mid 0.20
_exptl_crystal_size_min 0.12
_refine_diff_density_max 0.538
_refine_diff_density_min -0.402
_refine_diff_density_rms 0.071
_refine_ls_extinction_coef 0.0002(2)
_refine_ls_extinction_expression Fc^*^=kFc[1+0.001xFc^2^\l^3^/sin(2\q)]^-1/4^
_refine_ls_extinction_method SHELXL
_refine_ls_goodness_of_fit_ref 1.012
_refine_ls_hydrogen_treatment mixed
_refine_ls_matrix_type full
_refine_ls_number_parameters 340
_refine_ls_number_reflns 4528
_refine_ls_number_restraints 0
_refine_ls_restrained_S_all 1.012
_refine_ls_R_factor_all 0.1484
_refine_ls_R_factor_gt 0.0701
_refine_ls_shift/su_max 0.000
_refine_ls_shift/su_mean 0.000
_refine_ls_structure_factor_coef Fsqd
_refine_ls_weighting_details 'calc w=1/[\s^2^(Fo^2^)+(0.0918P)^2^+0.0000P] where P=(Fo^2^+2Fc^2^)/3'
_refine_ls_weighting_scheme calc
_refine_ls_wR_factor_gt 0.1560
_refine_ls_wR_factor_ref 0.1964
_reflns_number_gt 2460
_reflns_number_total 4528
_reflns_threshold_expression >2sigma(I)
_cod_data_source_file cg0502845si20050621_104715.cif
_cod_data_source_block by168t
_cod_depositor_comments
;
The following automatic conversions were performed:

'_symmetry_cell_setting' value 'Monoclinic' changed to 'monoclinic'
according to /home/saulius/struct/CIF-dictionaries/cif_core.dic
dictionary named 'cif_core.dic' version 2.4.1 from 2010-06-29.

Automatic conversion script
Id: cif_fix_values 1715 2011-07-08 13:25:40Z adriana 
;
_cod_original_cell_volume 5185(2)
_cod_original_sg_symbol_H-M 'C2/c  '
_cod_database_code 4504537

loop_
_symmetry_equiv_pos_as_xyz
'x, y, z'
'x, -y, z+1/2'
'x+1/2, y+1/2, z'
'x+1/2, -y+1/2, z+1/2'
'-x, -y, -z'
'-x, y, -z-1/2'
'-x+1/2, -y+1/2, -z'
'-x+1/2, y+1/2, -z-1/2'

loop_
_atom_site_label
_atom_site_type_symbol
_atom_site_fract_x
_atom_site_fract_y
_atom_site_fract_z
_atom_site_U_iso_or_equiv
_atom_site_adp_type
_atom_site_occupancy
_atom_site_symmetry_multiplicity
_atom_site_calc_flag
_atom_site_refinement_flags
Co1 Co 0.0000 0.5000 0.0000 0.0324(3) Uani 1 2 d S
N1 N 0.1047(2) 0.4503(3) 0.1234(3) 0.0374(10) Uani 1 1 d .
N2 N 0.2606(2) 0.3708(3) 0.4733(3) 0.0470(12) Uani 1 1 d .
N3 N 0.3673(3) 0.2951(3) 1.1451(3) 0.0507(13) Uani 1 1 d .
N4 N 0.0416(2) 0.6233(3) 0.0629(3) 0.0364(10) Uani 1 1 d .
C1 C 0.1580(3) 0.4567(4) 0.1203(4) 0.0546(16) Uani 1 1 d .
H1 H 0.1488 0.4770 0.0611 0.066 Uiso 1 1 calc R
C2 C 0.2251(3) 0.4356(5) 0.1984(4) 0.067(2) Uani 1 1 d .
H2 H 0.2598 0.4409 0.1911 0.080 Uiso 1 1 calc R
C3 C 0.2417(3) 0.4062(4) 0.2885(4) 0.0575(17) Uani 1 1 d .
H3 H 0.2873 0.3921 0.3429 0.069 Uiso 1 1 calc R
C4 C 0.1874(3) 0.3985(3) 0.2946(4) 0.0410(13) Uani 1 1 d .
C5 C 0.1208(3) 0.4201(3) 0.2112(3) 0.0370(13) Uani 1 1 d .
H5 H 0.0848 0.4134 0.2155 0.044 Uiso 1 1 calc R
C6 C 0.2004(3) 0.3718(4) 0.3886(4) 0.0458(14) Uani 1 1 d .
H6 H 0.1627 0.3549 0.3858 0.055 Uiso 1 1 calc R
C7 C 0.2702(3) 0.3514(3) 0.5643(4) 0.0407(13) Uani 1 1 d .
C8 C 0.3376(3) 0.3328(4) 0.6486(4) 0.0462(15) Uani 1 1 d .
C9 C 0.3493(3) 0.3197(4) 0.7400(4) 0.0459(14) Uani 1 1 d .
H9 H 0.3943 0.3063 0.7967 0.055 Uiso 1 1 calc R
C10 C 0.2977(3) 0.3255(3) 0.7515(4) 0.0393(13) Uani 1 1 d .
C11 C 0.2310(3) 0.3424(4) 0.6652(4) 0.0522(16) Uani 1 1 d .
H11 H 0.1946 0.3447 0.6691 0.063 Uiso 1 1 calc R
C12 C 0.2174(3) 0.3560(4) 0.5733(4) 0.0540(17) Uani 1 1 d .
H12 H 0.1722 0.3685 0.5166 0.065 Uiso 1 1 calc R
C13 C 0.3142(3) 0.3143(3) 0.8532(4) 0.0419(13) Uani 1 1 d .
C14 C 0.3662(3) 0.2616(4) 0.9248(4) 0.0544(17) Uani 1 1 d .
H14 H 0.3904 0.2306 0.9088 0.065 Uiso 1 1 calc R
C15 C 0.3832(3) 0.2537(4) 1.0188(4) 0.0579(17) Uani 1 1 d .
H15 H 0.4186 0.2175 1.0654 0.069 Uiso 1 1 calc R
C16 C 0.3483(3) 0.2991(4) 1.0463(4) 0.0466(15) Uani 1 1 d .
C17 C 0.2964(3) 0.3542(3) 0.9769(4) 0.0465(14) Uani 1 1 d .
C18 C 0.2790(3) 0.3601(3) 0.8805(4) 0.0437(14) Uani 1 1 d .
H18 H 0.2431 0.3954 0.8330 0.052 Uiso 1 1 calc R
C19 C 0.3964(3) 0.3257(5) 0.6417(5) 0.080(2) Uani 1 1 d .
H19A H 0.4388 0.3120 0.7072 0.120 Uiso 1 1 calc R
H19B H 0.4021 0.3775 0.6196 0.120 Uiso 1 1 calc R
H19C H 0.3856 0.2832 0.5940 0.120 Uiso 1 1 calc R
C20 C 0.2592(4) 0.4071(4) 1.0048(5) 0.0669(19) Uani 1 1 d .
H20A H 0.2244 0.4402 0.9475 0.100 Uiso 1 1 calc R
H20B H 0.2923 0.4424 1.0606 0.100 Uiso 1 1 calc R
H20C H 0.2372 0.3721 1.0239 0.100 Uiso 1 1 calc R
C21 C 0.3848(3) 0.2266(4) 1.1905(4) 0.0503(15) Uani 1 1 d .
H21 H 0.3818 0.1798 1.1558 0.060 Uiso 1 1 calc R
C22 C 0.0903(3) 0.7162(4) 0.2047(4) 0.0452(14) Uani 1 1 d .
C23 C 0.0845(3) 0.7813(4) 0.1466(4) 0.0521(16) Uani 1 1 d .
H23 H 0.0983 0.8343 0.1737 0.063 Uiso 1 1 calc R
C24 C 0.0581(3) 0.7665(4) 0.0482(4) 0.0497(15) Uani 1 1 d .
H24 H 0.0542 0.8093 0.0078 0.060 Uiso 1 1 calc R
C25 C 0.0375(3) 0.6876(3) 0.0096(4) 0.0404(13) Uani 1 1 d .
H25 H 0.0199 0.6786 -0.0573 0.049 Uiso 1 1 calc R
C26 C 0.0690(3) 0.6385(3) 0.1602(4) 0.0411(13) Uani 1 1 d .
H26 H 0.0740 0.5944 0.1998 0.049 Uiso 1 1 calc R
O1 O 0.0287(2) 0.5117(4) -0.0936(3) 0.0814(16) Uani 1 1 d .
O2 O 0.0899(3) 0.5019(4) -0.1457(4) 0.1056(19) Uani 1 1 d .
N5 N 0.0554(3) 0.5114(7) -0.1280(4) 0.115(4) Uani 1 1 d .
O3 O 0.0429(5) 0.6055(6) -0.1550(7) 0.080(3) Uani 0.562(10) 1 d P
O3A O 0.0518(8) 0.4113(8) -0.1276(14) 0.127(7) Uani 0.438(10) 1 d P
C27 C 0.0513(7) 0.0162(7) -0.0069(10) 0.147(4) Uiso 1 1 d .
H27 H 0.0882 0.0278 -0.0081 0.177 Uiso 1 1 calc R
C28 C 0.0643(6) 0.0091(6) 0.0820(8) 0.124(3) Uiso 1 1 d .
H28 H 0.1107 0.0154 0.1388 0.148 Uiso 1 1 calc R
C29 C 0.0169(8) -0.0067(9) 0.1008(12) 0.172(5) Uiso 1 1 d .
C30 C 0.0121(13) -0.0260(17) 0.1737(19) 0.185(11) Uiso 0.50 1 d P
H30A H 0.0574 -0.0219 0.2386 0.278 Uiso 0.50 1 calc PR
H30B H -0.0050 -0.0815 0.1637 0.278 Uiso 0.50 1 calc PR
H30C H -0.0194 0.0116 0.1713 0.278 Uiso 0.50 1 calc PR

loop_
_atom_site_aniso_label
_atom_site_aniso_U_11
_atom_site_aniso_U_22
_atom_site_aniso_U_33
_atom_site_aniso_U_23
_atom_site_aniso_U_13
_atom_site_aniso_U_12
Co1 0.0430(6) 0.0336(5) 0.0244(5) -0.0021(5) 0.0227(5) -0.0003(6)
N1 0.043(3) 0.040(3) 0.029(2) -0.0032(19) 0.022(2) -0.001(2)
N2 0.052(3) 0.063(3) 0.030(2) 0.008(2) 0.027(2) 0.008(3)
N3 0.063(3) 0.058(3) 0.032(3) 0.017(2) 0.029(3) 0.016(3)
N4 0.045(3) 0.039(3) 0.029(2) -0.0051(19) 0.025(2) -0.003(2)
C1 0.049(4) 0.085(5) 0.035(3) 0.015(3) 0.029(3) 0.004(3)
C2 0.056(4) 0.114(6) 0.041(3) 0.011(4) 0.036(3) 0.005(4)
C3 0.040(3) 0.095(5) 0.035(3) 0.005(3) 0.021(3) 0.008(3)
C4 0.049(3) 0.047(3) 0.032(3) -0.002(2) 0.028(3) 0.003(3)
C5 0.047(3) 0.042(3) 0.030(3) 0.006(2) 0.028(3) 0.010(3)
C6 0.049(4) 0.058(4) 0.034(3) 0.008(3) 0.027(3) 0.007(3)
C7 0.046(3) 0.050(3) 0.032(3) 0.004(2) 0.027(3) 0.004(3)
C8 0.044(3) 0.064(4) 0.035(3) 0.006(3) 0.026(3) -0.001(3)
C9 0.035(3) 0.070(4) 0.029(3) 0.006(3) 0.018(3) 0.007(3)
C10 0.039(3) 0.048(3) 0.029(3) 0.010(2) 0.020(3) 0.009(3)
C11 0.048(4) 0.078(5) 0.040(3) 0.007(3) 0.032(3) 0.009(3)
C12 0.037(3) 0.090(5) 0.030(3) 0.011(3) 0.018(3) 0.020(3)
C13 0.047(3) 0.044(3) 0.034(3) 0.006(3) 0.024(3) 0.003(3)
C14 0.063(4) 0.069(4) 0.044(3) 0.017(3) 0.040(3) 0.024(3)
C15 0.062(4) 0.072(4) 0.043(3) 0.022(3) 0.034(3) 0.024(4)
C16 0.063(4) 0.053(4) 0.037(3) 0.012(3) 0.037(3) 0.005(3)
C17 0.058(4) 0.049(4) 0.038(3) 0.013(3) 0.032(3) 0.012(3)
C18 0.053(4) 0.047(3) 0.036(3) 0.017(3) 0.030(3) 0.016(3)
C19 0.045(4) 0.151(7) 0.044(4) 0.018(4) 0.027(3) 0.008(4)
C20 0.101(5) 0.063(4) 0.057(4) 0.014(3) 0.059(4) 0.027(4)
C21 0.065(4) 0.060(4) 0.036(3) 0.011(3) 0.036(3) 0.013(3)
C22 0.057(4) 0.049(4) 0.037(3) -0.013(3) 0.033(3) -0.011(3)
C23 0.072(4) 0.044(3) 0.053(4) -0.015(3) 0.045(4) -0.015(3)
C24 0.071(4) 0.044(4) 0.043(3) -0.003(3) 0.040(3) -0.005(3)
C25 0.054(4) 0.042(3) 0.031(3) -0.004(2) 0.028(3) -0.003(3)
C26 0.050(4) 0.044(3) 0.035(3) -0.005(3) 0.030(3) -0.004(3)
O1 0.061(3) 0.160(5) 0.038(2) 0.012(3) 0.038(2) 0.006(3)
O2 0.099(4) 0.158(6) 0.111(4) 0.003(4) 0.091(4) 0.004(4)
N5 0.036(3) 0.278(14) 0.034(3) -0.033(5) 0.023(3) -0.014(6)
O3 0.083(7) 0.054(6) 0.114(8) 0.005(5) 0.067(6) 0.002(5)
O3A 0.155(14) 0.048(8) 0.26(2) -0.033(10) 0.171(15) -0.011(8)

loop_
_atom_type_symbol
_atom_type_description
_atom_type_scat_dispersion_real
_atom_type_scat_dispersion_imag
_atom_type_scat_source
C C 0.0033 0.0016 'International Tables Vol C Tables 4.2.6.8 and 6.1.1.4'
H H 0.0000 0.0000 'International Tables Vol C Tables 4.2.6.8 and 6.1.1.4'
N N 0.0061 0.0033 'International Tables Vol C Tables 4.2.6.8 and 6.1.1.4'
O O 0.0106 0.0060 'International Tables Vol C Tables 4.2.6.8 and 6.1.1.4'
Co Co 0.3494 0.9721 'International Tables Vol C Tables 4.2.6.8 and 6.1.1.4'

loop_
_geom_angle_atom_site_label_1
_geom_angle_atom_site_label_2
_geom_angle_atom_site_label_3
_geom_angle
_geom_angle_site_symmetry_1
_geom_angle_site_symmetry_3
O1 Co1 O1 180.0(4) 5_565 .
O1 Co1 N4 90.52(19) 5_565 5_565
O1 Co1 N4 89.48(19) . 5_565
O1 Co1 N4 89.48(19) 5_565 .
O1 Co1 N4 90.52(19) . .
N4 Co1 N4 180.0(3) 5_565 .
O1 Co1 N1 89.54(16) 5_565 .
O1 Co1 N1 90.46(16) . .
N4 Co1 N1 92.44(15) 5_565 .
N4 Co1 N1 87.56(15) . .
O1 Co1 N1 90.46(16) 5_565 5_565
O1 Co1 N1 89.54(16) . 5_565
N4 Co1 N1 87.56(15) 5_565 5_565
N4 Co1 N1 92.44(15) . 5_565
N1 Co1 N1 180.0(2) . 5_565
C1 N1 C5 115.6(5) . .
C1 N1 Co1 121.4(3) . .
C5 N1 Co1 122.6(3) . .
C6 N2 C7 120.9(5) . .
C21 N3 C16 119.3(5) . .
C25 N4 C26 116.4(4) . .
C25 N4 Co1 124.5(3) . .
C26 N4 Co1 119.0(3) . .
N1 C1 C2 124.2(5) . .
C1 C2 C3 120.2(6) . .
C2 C3 C4 117.3(6) . .
C5 C4 C3 118.6(5) . .
C5 C4 C6 120.0(5) . .
C3 C4 C6 121.3(5) . .
N1 C5 C4 124.1(5) . .
N2 C6 C4 122.7(5) . .
C8 C7 C12 119.7(5) . .
C8 C7 N2 116.5(5) . .
C12 C7 N2 123.6(5) . .
C7 C8 C9 117.6(5) . .
C7 C8 C19 121.5(5) . .
C9 C8 C19 120.9(5) . .
C10 C9 C8 123.8(5) . .
C11 C10 C9 116.7(5) . .
C11 C10 C13 122.0(5) . .
C9 C10 C13 121.3(5) . .
C12 C11 C10 121.2(5) . .
C11 C12 C7 120.9(5) . .
C14 C13 C18 117.4(5) . .
C14 C13 C10 121.5(5) . .
C18 C13 C10 121.1(5) . .
C15 C14 C13 121.7(6) . .
C14 C15 C16 121.2(6) . .
C17 C16 C15 119.1(5) . .
C17 C16 N3 118.5(5) . .
C15 C16 N3 122.3(5) . .
C16 C17 C18 118.7(5) . .
C16 C17 C20 120.9(5) . .
C18 C17 C20 120.4(5) . .
C17 C18 C13 122.0(5) . .
N3 C21 C22 123.9(5) . 8_547
C23 C22 C26 118.0(5) . .
C23 C22 C21 122.8(5) . 8_557
C26 C22 C21 119.1(5) . 8_557
C24 C23 C22 118.8(5) . .
C23 C24 C25 119.4(5) . .
N4 C25 C24 123.5(5) . .
N4 C26 C22 123.8(5) . .
N5 O1 Co1 166.5(5) . .
O2 N5 O1 166.1(10) . .
O2 N5 O3 96.2(9) . .
O1 N5 O3 94.2(8) . .
O2 N5 O3A 85.0(9) . .
O1 N5 O3A 87.2(8) . .
O3 N5 O3A 166.3(8) . .
C28 C27 C29 122.7(12) . 5
C27 C28 C29 127.9(12) . .
C30 C29 C28 143.3(19) . .
C30 C29 C27 106.6(17) . 5
C28 C29 C27 109.4(13) . 5

loop_
_geom_bond_atom_site_label_1
_geom_bond_atom_site_label_2
_geom_bond_distance
_geom_bond_site_symmetry_2
Co1 O1 2.082(4) 5_565
Co1 O1 2.082(4) .
Co1 N4 2.189(4) 5_565
Co1 N4 2.189(4) .
Co1 N1 2.216(4) .
Co1 N1 2.216(4) 5_565
N1 C1 1.334(7) .
N1 C5 1.357(6) .
N2 C6 1.263(6) .
N2 C7 1.426(6) .
N3 C21 1.261(7) .
N3 C16 1.419(6) .
N4 C25 1.333(6) .
N4 C26 1.348(6) .
C1 C2 1.364(8) .
C2 C3 1.383(7) .
C3 C4 1.392(7) .
C4 C5 1.381(7) .
C4 C6 1.466(7) .
C7 C8 1.384(7) .
C7 C12 1.387(7) .
C8 C9 1.391(7) .
C8 C19 1.508(8) .
C9 C10 1.385(7) .
C10 C11 1.380(7) .
C10 C13 1.500(7) .
C11 C12 1.376(7) .
C13 C14 1.376(7) .
C13 C18 1.405(7) .
C14 C15 1.364(7) .
C15 C16 1.396(8) .
C16 C17 1.389(7) .
C17 C18 1.397(7) .
C17 C20 1.514(8) .
C21 C22 1.470(7) 8_547
C22 C23 1.381(7) .
C22 C26 1.387(7) .
C22 C21 1.470(7) 8_557
C23 C24 1.371(7) .
C24 C25 1.377(7) .
O1 N5 1.103(6) .
O2 N5 1.059(7) .
N5 O3 1.563(13) .
N5 O3A 1.620(15) .
C27 C28 1.321(13) .
C27 C29 1.425(16) 5
C28 C29 1.396(15) .
C29 C30 1.33(3) .
C29 C27 1.425(16) 5
